data_7106517
loop_
_publ_author_name
'Dong-Ping Li'
'Xiao-Peng Zhang'
'Tian-Wei Wang'
'Bin-Bin Ma'
'Cheng-Hui Li'
'Yi-Zhi Li'
'Xiao-Zeng You'

_publ_section_title
;
 Distinct magnetic dynamic behavior for two polymorphs of the same Dy(III)
 complex
;
_journal_name_full Chem.Commun.
_journal_page_first 6867
_journal_paper_doi 10.1039/c1cc11659b
_journal_volume 47
_journal_year 2011
_chemical_formula_sum 'C56 H40 Dy F9 N2 O6'
_chemical_formula_weight 1170.40
_chemical_name_systematic
;
?
;
_space_group_IT_number 2
_symmetry_cell_setting triclinic
_symmetry_space_group_name_Hall '-P 1'
_symmetry_space_group_name_H-M 'P -1'
_atom_sites_solution_hydrogens geom
_atom_sites_solution_primary direct
_atom_sites_solution_secondary difmap
_audit_creation_method SHELXL-97
_cell_angle_alpha 73.683(2)
_cell_angle_beta 77.666(2)
_cell_angle_gamma 87.015(3)
_cell_formula_units_Z 2
_cell_length_a 9.7289(16)
_cell_length_b 13.557(2)
_cell_length_c 20.495(3)
_cell_measurement_temperature 291(2)
_cell_volume 2534.3(7)
_computing_cell_refinement 'Bruker SMART'
_computing_data_collection 'Bruker SMART'
_computing_data_reduction 'Bruker SAINT'
_computing_molecular_graphics 'Bruker SHELXTL'
_computing_publication_material 'Bruker SHELXTL'
_computing_structure_refinement 'Bruker SHELXTL'
_computing_structure_solution 'Bruker SHELXTL'
_diffrn_ambient_temperature 291(2)
_diffrn_measured_fraction_theta_full 0.972
_diffrn_measured_fraction_theta_max 0.972
_diffrn_measurement_device_type '4-circle diffractometer'
_diffrn_measurement_method 'scintillation counter'
_diffrn_radiation_monochromator graphite
_diffrn_radiation_source 'fine-focus sealed tube'
_diffrn_radiation_type MoK\a
_diffrn_radiation_wavelength 0.71073
_diffrn_reflns_av_R_equivalents 0.0214
_diffrn_reflns_av_sigmaI/netI 0.0668
_diffrn_reflns_limit_h_max 8
_diffrn_reflns_limit_h_min -11
_diffrn_reflns_limit_k_max 13
_diffrn_reflns_limit_k_min -16
_diffrn_reflns_limit_l_max 24
_diffrn_reflns_limit_l_min -25
_diffrn_reflns_number 13573
_diffrn_reflns_theta_full 26.00
_diffrn_reflns_theta_max 26.00
_diffrn_reflns_theta_min 2.12
_exptl_absorpt_coefficient_mu 1.560
_exptl_absorpt_correction_T_max 0.7455
_exptl_absorpt_correction_T_min 0.6692
_exptl_absorpt_correction_type multi-scan
_exptl_crystal_colour Colourless
_exptl_crystal_density_diffrn 1.534
_exptl_crystal_density_method 'not measured'
_exptl_crystal_description block
_exptl_crystal_F_000 1170
_exptl_crystal_size_max 0.28
_exptl_crystal_size_mid 0.22
_exptl_crystal_size_min 0.20
_refine_diff_density_max 1.277
_refine_diff_density_min -1.291
_refine_diff_density_rms 0.087
_refine_ls_extinction_method none
_refine_ls_goodness_of_fit_ref 1.086
_refine_ls_hydrogen_treatment constr
_refine_ls_matrix_type fullcycle
_refine_ls_number_parameters 667
_refine_ls_number_reflns 9663
_refine_ls_number_restraints 0
_refine_ls_restrained_S_all 1.086
_refine_ls_R_factor_all 0.0786
_refine_ls_R_factor_gt 0.0579
_refine_ls_shift/su_max 0.000
_refine_ls_shift/su_mean 0.000
_refine_ls_structure_factor_coef Fsqd
_refine_ls_weighting_details 'calc w=1/[\s^2^(Fo^2^)+(0.0700P)^2^+1.2200P] where P=(Fo^2^+2Fc^2^)/3'
_refine_ls_weighting_scheme calc
_refine_ls_wR_factor_gt 0.1248
_refine_ls_wR_factor_ref 0.1298
_reflns_number_gt 7769
_reflns_number_total 9663
_reflns_threshold_expression >2sigma(I)
_cod_data_source_file c1cc11659b.txt
_cod_data_source_block 100304am
_cod_original_sg_symbol_H-M P-1
_cod_database_code 7106517

loop_
_symmetry_equiv_pos_as_xyz
'x, y, z'
'-x, -y, -z'

loop_
_atom_site_label
_atom_site_type_symbol
_atom_site_fract_x
_atom_site_fract_y
_atom_site_fract_z
_atom_site_U_iso_or_equiv
_atom_site_adp_type
_atom_site_occupancy
_atom_site_symmetry_multiplicity
_atom_site_calc_flag
_atom_site_refinement_flags
_atom_site_disorder_assembly
_atom_site_disorder_group
C1 C 0.4630(6) 0.1751(4) 0.9719(3) 0.0416(13) Uani 1 1 d . . .
C2 C 0.5864(6) 0.2053(5) 0.9869(3) 0.0461(14) Uani 1 1 d . . .
H2 H 0.6533 0.2454 0.9512 0.055 Uiso 1 1 calc R . .
C3 C 0.6092(6) 0.1764(5) 1.0533(3) 0.0481(15) Uani 1 1 d . . .
H3 H 0.6908 0.1977 1.0624 0.058 Uiso 1 1 calc R . .
C4 C 0.5107(7) 0.1154(5) 1.1074(3) 0.0495(15) Uani 1 1 d . . .
H4 H 0.5267 0.0963 1.1524 0.059 Uiso 1 1 calc R . .
C5 C 0.3880(6) 0.0828(5) 1.0941(3) 0.0504(15) Uani 1 1 d . . .
H5 H 0.3232 0.0410 1.1300 0.060 Uiso 1 1 calc R . .
C6 C 0.3630(7) 0.1139(5) 1.0256(3) 0.0499(15) Uani 1 1 d . . .
H6 H 0.2807 0.0939 1.0165 0.060 Uiso 1 1 calc R . .
C7 C 0.4506(7) 0.2102(4) 0.8966(3) 0.0457(14) Uani 1 1 d . . .
H7 H 0.5404 0.2434 0.8702 0.055 Uiso 1 1 calc R . .
C8 C 0.3363(9) 0.2855(4) 0.8758(3) 0.0545(17) Uani 1 1 d . . .
H8 H 0.2447 0.2514 0.8968 0.065 Uiso 1 1 calc R . .
C9 C 0.3318(6) 0.3867(4) 0.8908(3) 0.0414(13) Uani 1 1 d . . .
C10 C 0.4337(6) 0.4605(4) 0.8569(3) 0.0428(13) Uani 1 1 d . . .
H10 H 0.5118 0.4464 0.8259 0.051 Uiso 1 1 calc R . .
C11 C 0.4191(7) 0.5568(5) 0.8695(3) 0.0494(15) Uani 1 1 d . . .
H11 H 0.4879 0.6070 0.8466 0.059 Uiso 1 1 calc R . .
C12 C 0.3025(7) 0.5786(5) 0.9158(4) 0.0497(15) Uani 1 1 d . . .
H12 H 0.2944 0.6426 0.9246 0.060 Uiso 1 1 calc R . .
C13 C 0.2005(7) 0.5057(5) 0.9482(3) 0.0529(16) Uani 1 1 d . . .
H13 H 0.1214 0.5201 0.9784 0.063 Uiso 1 1 calc R . .
C14 C 0.2154(7) 0.4075(5) 0.9355(3) 0.0492(15) Uani 1 1 d . . .
H14 H 0.1460 0.3574 0.9576 0.059 Uiso 1 1 calc R . .
C15 C 0.8116(6) 0.3268(4) 0.6998(3) 0.0426(13) Uani 1 1 d . . .
C16 C 0.7191(6) 0.2337(4) 0.7116(3) 0.0362(11) Uani 1 1 d . . .
C17 C 0.7895(6) 0.1427(4) 0.7126(3) 0.0378(12) Uani 1 1 d . . .
H17 H 0.8866 0.1387 0.7083 0.045 Uiso 1 1 calc R . .
C18 C 0.7077(5) 0.0563(4) 0.7203(2) 0.0319(10) Uani 1 1 d . . .
C19 C 0.7882(5) -0.0380(4) 0.7068(2) 0.0309(10) Uani 1 1 d . . .
C20 C 0.9330(6) -0.0440(4) 0.6885(3) 0.0382(12) Uani 1 1 d . . .
H20 H 0.9898 0.0064 0.6923 0.046 Uiso 1 1 calc R . .
C21 C 0.9927(6) -0.1246(4) 0.6645(3) 0.0361(12) Uani 1 1 d . . .
H21 H 1.0898 -0.1257 0.6496 0.043 Uiso 1 1 calc R . .
C22 C 0.9124(5) -0.2043(4) 0.6619(3) 0.0341(11) Uani 1 1 d . . .
C23 C 0.9758(6) -0.2836(4) 0.6372(3) 0.0369(12) Uani 1 1 d . . .
H23 H 1.0733 -0.2857 0.6242 0.044 Uiso 1 1 calc R . .
C24 C 0.8929(6) -0.3611(4) 0.6316(3) 0.0418(13) Uani 1 1 d . . .
H24 H 0.9358 -0.4148 0.6152 0.050 Uiso 1 1 calc R . .
C25 C 0.7518(6) -0.3584(4) 0.6499(3) 0.0366(12) Uani 1 1 d . . .
H25 H 0.6972 -0.4099 0.6460 0.044 Uiso 1 1 calc R . .
C26 C 0.6870(6) -0.2765(4) 0.6751(3) 0.0350(11) Uani 1 1 d . . .
H26 H 0.5895 -0.2751 0.6884 0.042 Uiso 1 1 calc R . .
C27 C 0.7660(6) -0.1997(4) 0.6802(3) 0.0393(12) Uani 1 1 d . . .
C28 C 0.7013(5) -0.1180(4) 0.7033(3) 0.0329(11) Uani 1 1 d . . .
H28 H 0.6038 -0.1154 0.7162 0.040 Uiso 1 1 calc R . .
C29 C 0.2428(7) 0.4213(4) 0.5784(3) 0.0462(14) Uani 1 1 d . . .
C30 C 0.2751(6) 0.3106(4) 0.6139(3) 0.0397(12) Uani 1 1 d . . .
C31 C 0.2543(6) 0.2407(4) 0.5782(3) 0.0394(13) Uani 1 1 d . . .
H31 H 0.2144 0.2604 0.5391 0.047 Uiso 1 1 calc R . .
C32 C 0.2971(6) 0.1383(4) 0.6043(3) 0.0362(12) Uani 1 1 d . . .
C33 C 0.2884(6) 0.0645(4) 0.5648(3) 0.0352(11) Uani 1 1 d . . .
C34 C 0.2043(6) 0.0807(5) 0.5160(3) 0.0405(13) Uani 1 1 d . . .
H34 H 0.1586 0.1433 0.5049 0.049 Uiso 1 1 calc R . .
C35 C 0.1853(6) 0.0078(4) 0.4830(3) 0.0396(13) Uani 1 1 d . . .
H35 H 0.1254 0.0205 0.4518 0.048 Uiso 1 1 calc R . .
C36 C 0.2586(7) -0.0866(4) 0.4975(3) 0.0394(12) Uani 1 1 d . . .
C37 C 0.2456(6) -0.1629(5) 0.4647(3) 0.0445(13) Uani 1 1 d . . .
H37 H 0.1891 -0.1524 0.4320 0.053 Uiso 1 1 calc R . .
C38 C 0.3163(6) -0.2513(5) 0.4814(3) 0.0425(13) Uani 1 1 d . . .
H38 H 0.3077 -0.3018 0.4598 0.051 Uiso 1 1 calc R . .
C39 C 0.4018(6) -0.2700(5) 0.5299(3) 0.0426(13) Uani 1 1 d . . .
H39 H 0.4474 -0.3326 0.5411 0.051 Uiso 1 1 calc R . .
C40 C 0.4182(6) -0.1951(5) 0.5610(3) 0.0413(13) Uani 1 1 d . . .
H40 H 0.4781 -0.2065 0.5922 0.050 Uiso 1 1 calc R . .
C41 C 0.3477(5) -0.1035(4) 0.5470(3) 0.0352(12) Uani 1 1 d . . .
C42 C 0.3630(6) -0.0309(4) 0.5797(3) 0.0384(12) Uani 1 1 d . . .
H42 H 0.4215 -0.0432 0.6115 0.046 Uiso 1 1 calc R . .
C43 C -0.0749(7) 0.1239(5) 0.8935(3) 0.0509(15) Uani 1 1 d . . .
C44 C 0.0593(7) 0.0885(5) 0.8530(3) 0.0466(14) Uani 1 1 d . . .
C45 C 0.0648(6) -0.0135(4) 0.8531(3) 0.0396(12) Uani 1 1 d . . .
H45 H -0.0138 -0.0544 0.8772 0.047 Uiso 1 1 calc R . .
C46 C 0.1797(5) -0.0598(4) 0.8196(3) 0.0362(12) Uani 1 1 d . . .
C47 C 0.1665(6) -0.1669(4) 0.8141(2) 0.0342(11) Uani 1 1 d . . .
C48 C 0.2798(6) -0.1980(4) 0.7718(3) 0.0374(12) Uani 1 1 d . . .
H48 H 0.3621 -0.1590 0.7544 0.045 Uiso 1 1 calc R . .
C49 C 0.2667(6) -0.2917(4) 0.7556(3) 0.0378(12) Uani 1 1 d . . .
H49 H 0.3393 -0.3124 0.7248 0.045 Uiso 1 1 calc R . .
C50 C 0.1493(6) -0.3517(4) 0.7845(3) 0.0403(12) Uani 1 1 d . . .
C51 C 0.1380(6) -0.4472(4) 0.7704(3) 0.0383(12) Uani 1 1 d . . .
H51 H 0.2126 -0.4704 0.7419 0.046 Uiso 1 1 calc R . .
C52 C 0.0150(5) -0.5066(4) 0.7990(3) 0.0333(11) Uani 1 1 d . . .
H52 H 0.0072 -0.5679 0.7881 0.040 Uiso 1 1 calc R . .
C53 C -0.0932(6) -0.4755(5) 0.8427(3) 0.0413(13) Uani 1 1 d . . .
H53 H -0.1721 -0.5176 0.8633 0.050 Uiso 1 1 calc R . .
C54 C -0.0876(6) -0.3799(4) 0.8573(3) 0.0399(12) Uani 1 1 d . . .
H54 H -0.1632 -0.3577 0.8859 0.048 Uiso 1 1 calc R . .
C55 C 0.0345(6) -0.3193(4) 0.8277(2) 0.0358(12) Uani 1 1 d . . .
C56 C 0.0425(6) -0.2259(4) 0.8439(3) 0.0379(12) Uani 1 1 d . . .
H56 H -0.0317 -0.2039 0.8732 0.045 Uiso 1 1 calc R . .
Dy1 Dy 0.38572(3) 0.156308(19) 0.749095(14) 0.03657(9) Uani 1 1 d . . .
F1 F 0.7611(3) 0.3767(2) 0.74224(17) 0.0430(7) Uani 1 1 d . . .
F2 F 0.7985(4) 0.3847(3) 0.63738(18) 0.0511(8) Uani 1 1 d . . .
F3 F 0.9407(4) 0.3051(3) 0.69955(19) 0.0508(8) Uani 1 1 d . . .
F4 F 0.3611(4) 0.4695(3) 0.54752(19) 0.0552(9) Uani 1 1 d . . .
F5 F 0.1833(3) 0.4726(3) 0.62350(18) 0.0463(8) Uani 1 1 d . . .
F6 F 0.1629(4) 0.4368(2) 0.53575(17) 0.0469(8) Uani 1 1 d . . .
F7 F -0.0664(4) 0.2105(3) 0.8992(2) 0.0605(10) Uani 1 1 d . . .
F8 F -0.1164(4) 0.0597(3) 0.95323(19) 0.0548(9) Uani 1 1 d . . .
F9 F -0.1784(4) 0.1196(3) 0.8633(2) 0.0675(11) Uani 1 1 d . . .
N1 N 0.4338(5) 0.1230(3) 0.8698(2) 0.0364(10) Uani 1 1 d . . .
H1A H 0.3630 0.0835 0.8996 0.044 Uiso 1 1 calc R . .
H1B H 0.5127 0.0855 0.8713 0.044 Uiso 1 1 calc R . .
N2 N 0.3558(5) 0.3117(3) 0.7980(2) 0.0349(9) Uani 1 1 d . . .
H2A H 0.4321 0.3527 0.7786 0.042 Uiso 1 1 calc R . .
H2B H 0.2807 0.3476 0.7854 0.042 Uiso 1 1 calc R . .
O1 O 0.5908(4) 0.2537(3) 0.71573(19) 0.0396(8) Uani 1 1 d . . .
O2 O 0.5797(4) 0.0477(3) 0.73839(19) 0.0354(8) Uani 1 1 d . . .
O3 O 0.3157(5) 0.2983(3) 0.6716(2) 0.0455(9) Uani 1 1 d . . .
O4 O 0.3524(4) 0.1091(3) 0.6562(2) 0.0428(9) Uani 1 1 d . . .
O5 O 0.1675(4) 0.1429(3) 0.8275(2) 0.0433(9) Uani 1 1 d . . .
O6 O 0.2990(4) -0.0116(3) 0.7942(2) 0.0407(9) Uani 1 1 d . . .

loop_
_atom_site_aniso_label
_atom_site_aniso_U_11
_atom_site_aniso_U_22
_atom_site_aniso_U_33
_atom_site_aniso_U_23
_atom_site_aniso_U_13
_atom_site_aniso_U_12
C1 0.046(3) 0.046(3) 0.032(3) -0.010(2) -0.009(2) 0.011(3)
C2 0.045(3) 0.058(4) 0.037(3) -0.010(3) -0.015(3) -0.001(3)
C3 0.040(3) 0.052(3) 0.043(3) 0.010(3) -0.017(3) -0.011(3)
C4 0.051(4) 0.064(4) 0.035(3) -0.012(3) -0.011(3) -0.011(3)
C5 0.038(3) 0.070(4) 0.042(3) -0.011(3) -0.007(3) -0.014(3)
C6 0.042(3) 0.075(4) 0.038(3) -0.027(3) -0.004(3) -0.008(3)
C7 0.062(4) 0.033(3) 0.044(3) -0.007(2) -0.020(3) 0.001(3)
C8 0.095(5) 0.031(3) 0.038(3) -0.003(2) -0.026(3) 0.020(3)
C9 0.053(3) 0.035(3) 0.040(3) -0.011(2) -0.018(3) 0.003(3)
C10 0.050(3) 0.047(3) 0.028(3) -0.010(2) -0.004(2) 0.012(3)
C11 0.040(3) 0.049(3) 0.058(4) -0.018(3) -0.003(3) 0.005(3)
C12 0.048(3) 0.054(4) 0.063(4) -0.044(3) -0.008(3) -0.004(3)
C13 0.063(4) 0.042(3) 0.041(3) -0.007(3) 0.011(3) 0.001(3)
C14 0.043(3) 0.045(3) 0.053(4) -0.011(3) 0.004(3) -0.008(3)
C15 0.048(3) 0.031(3) 0.051(3) -0.012(2) -0.015(3) 0.006(2)
C16 0.039(3) 0.038(3) 0.038(3) -0.016(2) -0.014(2) 0.004(2)
C17 0.045(3) 0.037(3) 0.045(3) -0.016(2) -0.032(3) 0.001(2)
C18 0.037(3) 0.035(3) 0.021(2) -0.006(2) -0.0021(19) -0.006(2)
C19 0.031(3) 0.035(3) 0.024(2) -0.002(2) -0.0072(19) 0.001(2)
C20 0.031(3) 0.041(3) 0.051(3) -0.019(3) -0.021(2) 0.010(2)
C21 0.044(3) 0.041(3) 0.029(3) -0.013(2) -0.022(2) 0.014(2)
C22 0.035(3) 0.030(2) 0.040(3) -0.006(2) -0.024(2) 0.021(2)
C23 0.041(3) 0.039(3) 0.030(3) -0.008(2) -0.012(2) 0.019(2)
C24 0.043(3) 0.025(2) 0.047(3) -0.007(2) 0.006(3) 0.012(2)
C25 0.039(3) 0.044(3) 0.032(3) -0.013(2) -0.021(2) 0.023(2)
C26 0.035(3) 0.040(3) 0.030(3) -0.011(2) -0.010(2) 0.015(2)
C27 0.039(3) 0.036(3) 0.037(3) -0.008(2) 0.001(2) 0.004(2)
C28 0.027(2) 0.034(3) 0.043(3) -0.017(2) -0.010(2) 0.004(2)
C29 0.054(4) 0.036(3) 0.047(3) -0.007(3) -0.013(3) 0.008(3)
C30 0.044(3) 0.037(3) 0.038(3) -0.011(2) -0.010(2) 0.003(2)
C31 0.038(3) 0.041(3) 0.049(3) -0.016(3) -0.027(3) -0.004(2)
C32 0.038(3) 0.032(3) 0.040(3) -0.004(2) -0.013(2) -0.015(2)
C33 0.034(3) 0.040(3) 0.035(3) -0.010(2) -0.011(2) -0.005(2)
C34 0.043(3) 0.053(3) 0.027(3) -0.013(2) -0.011(2) 0.013(3)
C35 0.049(3) 0.053(3) 0.023(2) -0.013(2) -0.019(2) 0.017(3)
C36 0.056(3) 0.040(3) 0.025(3) -0.009(2) -0.015(2) 0.007(3)
C37 0.044(3) 0.053(4) 0.038(3) -0.017(3) -0.007(2) 0.003(3)
C38 0.049(3) 0.049(3) 0.029(3) -0.014(2) -0.001(2) 0.001(3)
C39 0.033(3) 0.042(3) 0.051(3) -0.009(3) -0.009(2) -0.006(2)
C40 0.046(3) 0.051(3) 0.032(3) -0.016(2) -0.016(2) 0.013(3)
C41 0.033(3) 0.050(3) 0.025(2) -0.015(2) -0.009(2) 0.015(2)
C42 0.041(3) 0.043(3) 0.033(3) -0.007(2) -0.016(2) 0.002(2)
C43 0.052(4) 0.057(4) 0.040(3) -0.014(3) -0.001(3) -0.002(3)
C44 0.050(4) 0.045(3) 0.048(3) -0.020(3) -0.009(3) 0.002(3)
C45 0.035(3) 0.044(3) 0.041(3) -0.014(2) -0.008(2) -0.007(2)
C46 0.026(2) 0.039(3) 0.049(3) -0.012(2) -0.021(2) 0.004(2)
C47 0.043(3) 0.040(3) 0.021(2) -0.008(2) -0.009(2) -0.003(2)
C48 0.041(3) 0.037(3) 0.041(3) -0.015(2) -0.019(2) 0.010(2)
C49 0.034(3) 0.032(3) 0.044(3) -0.006(2) -0.009(2) 0.009(2)
C50 0.051(3) 0.032(3) 0.032(3) -0.003(2) -0.003(2) -0.007(2)
C51 0.051(3) 0.040(3) 0.027(2) -0.007(2) -0.018(2) -0.005(2)
C52 0.036(3) 0.041(3) 0.030(2) -0.009(2) -0.024(2) 0.006(2)
C53 0.045(3) 0.053(3) 0.033(3) -0.021(2) -0.008(2) -0.010(3)
C54 0.038(3) 0.043(3) 0.048(3) -0.021(3) -0.018(2) -0.002(2)
C55 0.049(3) 0.039(3) 0.016(2) -0.0023(19) -0.002(2) -0.015(2)
C56 0.042(3) 0.038(3) 0.036(3) -0.007(2) -0.017(2) 0.000(2)
Dy1 0.04112(15) 0.03169(13) 0.04035(15) -0.01241(10) -0.01454(10) 0.00860(10)
F1 0.0447(17) 0.0416(17) 0.0483(18) -0.0173(14) -0.0113(14) -0.0157(14)
F2 0.058(2) 0.053(2) 0.0403(18) -0.0020(15) -0.0163(15) -0.0130(16)
F3 0.0452(19) 0.057(2) 0.060(2) -0.0225(17) -0.0216(16) -0.0070(16)
F4 0.058(2) 0.0441(19) 0.053(2) 0.0003(16) -0.0099(17) 0.0018(16)
F5 0.0455(18) 0.0460(18) 0.052(2) -0.0135(15) -0.0245(15) 0.0173(15)
F6 0.062(2) 0.0383(17) 0.0431(18) -0.0114(14) -0.0198(16) 0.0167(15)
F7 0.060(2) 0.051(2) 0.071(3) -0.0236(19) -0.0091(19) 0.0139(18)
F8 0.057(2) 0.056(2) 0.056(2) -0.0241(17) -0.0053(17) -0.0156(17)
F9 0.051(2) 0.079(3) 0.066(3) -0.014(2) -0.0049(19) -0.008(2)
N1 0.037(2) 0.037(2) 0.038(2) -0.0115(19) -0.0124(19) 0.0026(18)
N2 0.033(2) 0.038(2) 0.040(2) -0.0153(19) -0.0149(19) 0.0050(18)
O1 0.046(2) 0.0373(19) 0.039(2) -0.0130(16) -0.0147(17) 0.0036(16)
O2 0.0286(18) 0.044(2) 0.042(2) -0.0182(16) -0.0177(15) 0.0038(15)
O3 0.062(3) 0.037(2) 0.047(2) -0.0155(18) -0.028(2) 0.0096(18)
O4 0.048(2) 0.043(2) 0.049(2) -0.0218(18) -0.0254(18) 0.0191(18)
O5 0.0349(19) 0.044(2) 0.062(3) -0.032(2) -0.0124(18) 0.0041(17)
O6 0.040(2) 0.043(2) 0.046(2) -0.0253(18) -0.0061(17) 0.0037(16)

loop_
_atom_type_symbol
_atom_type_description
_atom_type_scat_dispersion_real
_atom_type_scat_dispersion_imag
_atom_type_scat_source
C C 0.0033 0.0016 'International Tables Vol C Tables 4.2.6.8 and 6.1.1.4'
H H 0.0000 0.0000 'International Tables Vol C Tables 4.2.6.8 and 6.1.1.4'
N N 0.0061 0.0033 'International Tables Vol C Tables 4.2.6.8 and 6.1.1.4'
O O 0.0106 0.0060 'International Tables Vol C Tables 4.2.6.8 and 6.1.1.4'
F F 0.0171 0.0103 'International Tables Vol C Tables 4.2.6.8 and 6.1.1.4'
Dy Dy -0.1892 4.4098 'International Tables Vol C Tables 4.2.6.8 and 6.1.1.4'

loop_
_geom_angle_atom_site_label_1
_geom_angle_atom_site_label_2
_geom_angle_atom_site_label_3
_geom_angle
_geom_angle_site_symmetry_1
_geom_angle_site_symmetry_3
_geom_angle_publ_flag
C6 C1 C2 119.4(5) . . ?
C6 C1 C7 124.5(6) . . ?
C2 C1 C7 116.2(5) . . ?
C3 C2 C1 120.9(6) . . ?
C3 C2 H2 119.5 . . ?
C1 C2 H2 119.5 . . ?
C2 C3 C4 120.3(6) . . ?
C2 C3 H3 119.8 . . ?
C4 C3 H3 119.8 . . ?
C3 C4 C5 120.2(6) . . ?
C3 C4 H4 119.9 . . ?
C5 C4 H4 119.9 . . ?
C4 C5 C6 119.6(6) . . ?
C4 C5 H5 120.2 . . ?
C6 C5 H5 120.2 . . ?
C1 C6 C5 119.5(6) . . ?
C1 C6 H6 120.2 . . ?
C5 C6 H6 120.2 . . ?
N1 C7 C1 111.6(4) . . ?
N1 C7 C8 105.8(5) . . ?
C1 C7 C8 119.3(5) . . ?
N1 C7 H7 106.5 . . ?
C1 C7 H7 106.5 . . ?
C8 C7 H7 106.5 . . ?
C9 C8 N2 104.4(4) . . ?
C9 C8 C7 119.0(6) . . ?
N2 C8 C7 107.4(5) . . ?
C9 C8 H8 108.5 . . ?
N2 C8 H8 108.5 . . ?
C7 C8 H8 108.5 . . ?
C14 C9 C10 120.6(5) . . ?
C14 C9 C8 117.3(6) . . ?
C10 C9 C8 121.8(6) . . ?
C9 C10 C11 119.4(5) . . ?
C9 C10 H10 120.3 . . ?
C11 C10 H10 120.3 . . ?
C12 C11 C10 120.7(6) . . ?
C12 C11 H11 119.6 . . ?
C10 C11 H11 119.6 . . ?
C13 C12 C11 119.5(6) . . ?
C13 C12 H12 120.2 . . ?
C11 C12 H12 120.2 . . ?
C12 C13 C14 119.8(6) . . ?
C12 C13 H13 120.1 . . ?
C14 C13 H13 120.1 . . ?
C9 C14 C13 119.9(6) . . ?
C9 C14 H14 120.1 . . ?
C13 C14 H14 120.1 . . ?
F1 C15 F3 112.4(5) . . ?
F1 C15 F2 106.9(4) . . ?
F3 C15 F2 109.7(4) . . ?
F1 C15 C16 110.1(5) . . ?
F3 C15 C16 113.7(4) . . ?
F2 C15 C16 103.4(4) . . ?
O1 C16 C17 130.4(5) . . ?
O1 C16 C15 114.1(4) . . ?
C17 C16 C15 115.4(5) . . ?
C16 C17 C18 116.8(5) . . ?
C16 C17 H17 121.6 . . ?
C18 C17 H17 121.6 . . ?
O2 C18 C17 127.1(5) . . ?
O2 C18 C19 116.7(4) . . ?
C17 C18 C19 116.2(5) . . ?
C20 C19 C28 119.9(5) . . ?
C20 C19 C18 125.0(5) . . ?
C28 C19 C18 114.4(4) . . ?
C21 C20 C19 119.7(5) . . ?
C21 C20 H20 120.1 . . ?
C19 C20 H20 120.1 . . ?
C20 C21 C22 121.9(5) . . ?
C20 C21 H21 119.0 . . ?
C22 C21 H21 119.0 . . ?
C23 C22 C21 120.3(5) . . ?
C23 C22 C27 120.3(5) . . ?
C21 C22 C27 119.2(5) . . ?
C22 C23 C24 119.7(5) . . ?
C22 C23 H23 120.1 . . ?
C24 C23 H23 120.1 . . ?
C25 C24 C23 120.6(5) . . ?
C25 C24 H24 119.7 . . ?
C23 C24 H24 119.7 . . ?
C24 C25 C26 119.5(6) . . ?
C24 C25 H25 120.2 . . ?
C26 C25 H25 120.2 . . ?
C27 C26 C25 120.7(5) . . ?
C27 C26 H26 119.6 . . ?
C25 C26 H26 119.6 . . ?
C26 C27 C28 120.4(5) . . ?
C26 C27 C22 119.1(5) . . ?
C28 C27 C22 120.5(5) . . ?
C27 C28 C19 118.6(5) . . ?
C27 C28 H28 120.7 . . ?
C19 C28 H28 120.7 . . ?
F6 C29 F4 108.7(4) . . ?
F6 C29 F5 104.1(4) . . ?
F4 C29 F5 104.2(4) . . ?
F6 C29 C30 118.0(5) . . ?
F4 C29 C30 108.4(5) . . ?
F5 C29 C30 112.5(5) . . ?
O3 C30 C31 131.7(5) . . ?
O3 C30 C29 114.4(5) . . ?
C31 C30 C29 113.9(5) . . ?
C30 C31 C32 116.8(5) . . ?
C30 C31 H31 121.6 . . ?
C32 C31 H31 121.6 . . ?
O4 C32 C31 123.5(4) . . ?
O4 C32 C33 117.8(4) . . ?
C31 C32 C33 118.4(5) . . ?
C34 C33 C42 118.3(5) . . ?
C34 C33 C32 122.4(5) . . ?
C42 C33 C32 119.2(5) . . ?
C35 C34 C33 122.9(5) . . ?
C35 C34 H34 118.5 . . ?
C33 C34 H34 118.5 . . ?
C34 C35 C36 119.1(5) . . ?
C34 C35 H35 120.5 . . ?
C36 C35 H35 120.5 . . ?
C37 C36 C35 121.7(5) . . ?
C37 C36 C41 119.8(5) . . ?
C35 C36 C41 118.5(5) . . ?
C38 C37 C36 118.7(6) . . ?
C38 C37 H37 120.6 . . ?
C36 C37 H37 120.6 . . ?
C37 C38 C39 122.4(6) . . ?
C37 C38 H38 118.8 . . ?
C39 C38 H38 118.8 . . ?
C40 C39 C38 119.4(5) . . ?
C40 C39 H39 120.3 . . ?
C38 C39 H39 120.3 . . ?
C41 C40 C39 121.2(5) . . ?
C41 C40 H40 119.4 . . ?
C39 C40 H40 119.4 . . ?
C42 C41 C40 120.3(5) . . ?
C42 C41 C36 121.3(5) . . ?
C40 C41 C36 118.4(5) . . ?
C41 C42 C33 119.8(5) . . ?
C41 C42 H42 120.1 . . ?
C33 C42 H42 120.1 . . ?
F7 C43 F8 110.7(5) . . ?
F7 C43 F9 109.4(5) . . ?
F8 C43 F9 101.5(5) . . ?
F7 C43 C44 113.6(5) . . ?
F8 C43 C44 111.8(5) . . ?
F9 C43 C44 109.1(5) . . ?
O5 C44 C45 119.2(5) . . ?
O5 C44 C43 123.4(5) . . ?
C45 C44 C43 116.9(6) . . ?
C44 C45 C46 124.9(5) . . ?
C44 C45 H45 117.6 . . ?
C46 C45 H45 117.6 . . ?
O6 C46 C45 120.4(5) . . ?
O6 C46 C47 119.4(4) . . ?
C45 C46 C47 120.2(5) . . ?
C48 C47 C56 122.9(4) . . ?
C48 C47 C46 114.3(5) . . ?
C56 C47 C46 122.4(4) . . ?
C47 C48 C49 117.7(5) . . ?
C47 C48 H48 121.1 . . ?
C49 C48 H48 121.1 . . ?
C50 C49 C48 120.9(5) . . ?
C50 C49 H49 119.5 . . ?
C48 C49 H49 119.5 . . ?
C49 C50 C55 120.7(5) . . ?
C49 C50 C51 121.0(5) . . ?
C55 C50 C51 118.2(4) . . ?
C52 C51 C50 120.3(5) . . ?
C52 C51 H51 119.9 . . ?
C50 C51 H51 119.9 . . ?
C53 C52 C51 120.6(5) . . ?
C53 C52 H52 119.7 . . ?
C51 C52 H52 119.7 . . ?
C52 C53 C54 121.0(5) . . ?
C52 C53 H53 119.5 . . ?
C54 C53 H53 119.5 . . ?
C55 C54 C53 118.5(5) . . ?
C55 C54 H54 120.8 . . ?
C53 C54 H54 120.8 . . ?
C50 C55 C54 121.4(4) . . ?
C50 C55 C56 119.9(4) . . ?
C54 C55 C56 118.7(5) . . ?
C55 C56 C47 117.7(5) . . ?
C55 C56 H56 121.2 . . ?
C47 C56 H56 121.2 . . ?
O4 Dy1 O3 71.55(13) . . ?
O4 Dy1 O1 108.08(14) . . ?
O3 Dy1 O1 80.45(14) . . ?
O4 Dy1 O6 74.96(14) . . ?
O3 Dy1 O6 132.30(14) . . ?
O1 Dy1 O6 143.05(13) . . ?
O4 Dy1 O2 81.47(12) . . ?
O3 Dy1 O2 131.84(14) . . ?
O1 Dy1 O2 70.89(13) . . ?
O6 Dy1 O2 73.33(13) . . ?
O4 Dy1 O5 107.72(14) . . ?
O3 Dy1 O5 92.39(15) . . ?
O1 Dy1 O5 138.92(12) . . ?
O6 Dy1 O5 66.72(13) . . ?
O2 Dy1 O5 134.29(14) . . ?
O4 Dy1 N1 154.25(14) . . ?
O3 Dy1 N1 133.89(14) . . ?
O1 Dy1 N1 83.90(14) . . ?
O6 Dy1 N1 81.89(14) . . ?
O2 Dy1 N1 81.22(13) . . ?
O5 Dy1 N1 72.22(14) . . ?
O4 Dy1 N2 140.37(13) . . ?
O3 Dy1 N2 68.97(13) . . ?
O1 Dy1 N2 68.70(14) . . ?
O6 Dy1 N2 132.37(14) . . ?
O2 Dy1 N2 129.02(13) . . ?
O5 Dy1 N2 70.98(13) . . ?
N1 Dy1 N2 64.94(14) . . ?
C7 N1 Dy1 119.4(2) . . ?
C7 N1 H1A 107.5 . . ?
Dy1 N1 H1A 107.5 . . ?
C7 N1 H1B 107.5 . . ?
Dy1 N1 H1B 107.5 . . ?
H1A N1 H1B 107.0 . . ?
C8 N2 Dy1 114.5(2) . . ?
C8 N2 H2A 108.6 . . ?
Dy1 N2 H2A 108.6 . . ?
C8 N2 H2B 108.6 . . ?
Dy1 N2 H2B 108.6 . . ?
H2A N2 H2B 107.6 . . ?
C16 O1 Dy1 134.8(3) . . ?
C18 O2 Dy1 137.5(2) . . ?
C30 O3 Dy1 132.8(2) . . ?
C32 O4 Dy1 142.0(3) . . ?
C44 O5 Dy1 143.0(3) . . ?
C46 O6 Dy1 139.4(2) . . ?

loop_
_geom_bond_atom_site_label_1
_geom_bond_atom_site_label_2
_geom_bond_distance
_geom_bond_site_symmetry_2
_geom_bond_publ_flag
C1 C6 1.401(8) . ?
C1 C2 1.408(9) . ?
C1 C7 1.511(8) . ?
C2 C3 1.371(8) . ?
C2 H2 0.9300 . ?
C3 C4 1.394(8) . ?
C3 H3 0.9300 . ?
C4 C5 1.399(9) . ?
C4 H4 0.9300 . ?
C5 C6 1.418(9) . ?
C5 H5 0.9300 . ?
C6 H6 0.9300 . ?
C7 N1 1.465(6) . ?
C7 C8 1.515(8) . ?
C7 H7 0.9800 . ?
C8 C9 1.484(8) . ?
C8 N2 1.506(6) . ?
C8 H8 0.9800 . ?
C9 C14 1.367(8) . ?
C9 C10 1.374(8) . ?
C10 C11 1.394(8) . ?
C10 H10 0.9300 . ?
C11 C12 1.392(8) . ?
C11 H11 0.9300 . ?
C12 C13 1.362(9) . ?
C12 H12 0.9300 . ?
C13 C14 1.421(9) . ?
C13 H13 0.9300 . ?
C14 H14 0.9300 . ?
C15 F1 1.252(6) . ?
C15 F3 1.274(6) . ?
C15 F2 1.328(6) . ?
C15 C16 1.522(8) . ?
C16 O1 1.254(5) . ?
C16 C17 1.377(8) . ?
C17 C18 1.403(7) . ?
C17 H17 0.9300 . ?
C18 O2 1.223(5) . ?
C18 C19 1.525(7) . ?
C19 C20 1.383(7) . ?
C19 C28 1.436(7) . ?
C20 C21 1.373(7) . ?
C20 H20 0.9300 . ?
C21 C22 1.385(8) . ?
C21 H21 0.9300 . ?
C22 C23 1.378(7) . ?
C22 C27 1.396(8) . ?
C23 C24 1.400(8) . ?
C23 H23 0.9300 . ?
C24 C25 1.345(8) . ?
C24 H24 0.9300 . ?
C25 C26 1.417(7) . ?
C25 H25 0.9300 . ?
C26 C27 1.365(8) . ?
C26 H26 0.9300 . ?
C27 C28 1.394(7) . ?
C28 H28 0.9300 . ?
C29 F6 1.259(6) . ?
C29 F4 1.299(6) . ?
C29 F5 1.328(6) . ?
C29 C30 1.521(8) . ?
C30 O3 1.289(6) . ?
C30 C31 1.396(8) . ?
C31 C32 1.416(8) . ?
C31 H31 0.9300 . ?
C32 O4 1.250(5) . ?
C32 C33 1.469(7) . ?
C33 C34 1.388(8) . ?
C33 C42 1.438(8) . ?
C34 C35 1.383(8) . ?
C34 H34 0.9300 . ?
C35 C36 1.420(8) . ?
C35 H35 0.9300 . ?
C36 C37 1.407(8) . ?
C36 C41 1.434(7) . ?
C37 C38 1.347(8) . ?
C37 H37 0.9300 . ?
C38 C39 1.389(8) . ?
C38 H38 0.9300 . ?
C39 C40 1.375(8) . ?
C39 H39 0.9300 . ?
C40 C41 1.374(8) . ?
C40 H40 0.9300 . ?
C41 C42 1.368(7) . ?
C42 H42 0.9300 . ?
C43 F7 1.221(7) . ?
C43 F8 1.282(6) . ?
C43 F9 1.301(7) . ?
C43 C44 1.523(8) . ?
C44 O5 1.247(6) . ?
C44 C45 1.380(8) . ?
C45 C46 1.399(8) . ?
C45 H45 0.9300 . ?
C46 O6 1.294(5) . ?
C46 C47 1.502(7) . ?
C47 C48 1.376(7) . ?
C47 C56 1.407(6) . ?
C48 C49 1.418(8) . ?
C48 H48 0.9300 . ?
C49 C50 1.362(8) . ?
C49 H49 0.9300 . ?
C50 C55 1.403(6) . ?
C50 C51 1.418(5) . ?
C51 C52 1.400(8) . ?
C51 H51 0.9300 . ?
C52 C53 1.361(8) . ?
C52 H52 0.9300 . ?
C53 C54 1.416(7) . ?
C53 H53 0.9300 . ?
C54 C55 1.403(8) . ?
C54 H54 0.9300 . ?
C55 C56 1.405(7) . ?
C56 H56 0.9300 . ?
Dy1 O4 2.261(4) . ?
Dy1 O3 2.302(4) . ?
Dy1 O1 2.319(4) . ?
Dy1 O6 2.331(4) . ?
Dy1 O2 2.344(3) . ?
Dy1 O5 2.353(4) . ?
Dy1 N1 2.528(4) . ?
Dy1 N2 2.554(4) . ?
N1 H1A 0.9000 . ?
N1 H1B 0.9000 . ?
N2 H2A 0.9000 . ?
N2 H2B 0.9000 . ?

loop_
_geom_torsion_atom_site_label_1
_geom_torsion_atom_site_label_2
_geom_torsion_atom_site_label_3
_geom_torsion_atom_site_label_4
_geom_torsion
_geom_torsion_site_symmetry_1
_geom_torsion_site_symmetry_2
_geom_torsion_site_symmetry_3
_geom_torsion_site_symmetry_4
_geom_torsion_publ_flag
C6 C1 C2 C3 -0.6(9) . . . . ?
C7 C1 C2 C3 -179.1(6) . . . . ?
C1 C2 C3 C4 0.7(10) . . . . ?
C2 C3 C4 C5 0.2(11) . . . . ?
C3 C4 C5 C6 -1.3(11) . . . . ?
C2 C1 C6 C5 -0.5(9) . . . . ?
C7 C1 C6 C5 177.9(6) . . . . ?
C4 C5 C6 C1 1.4(10) . . . . ?
C6 C1 C7 N1 -56.7(8) . . . . ?
C2 C1 C7 N1 121.8(6) . . . . ?
C6 C1 C7 C8 67.2(8) . . . . ?
C2 C1 C7 C8 -114.4(7) . . . . ?
N1 C7 C8 C9 -175.3(5) . . . . ?
C1 C7 C8 C9 58.1(9) . . . . ?
N1 C7 C8 N2 -57.2(6) . . . . ?
C1 C7 C8 N2 176.2(5) . . . . ?
N2 C8 C9 C14 123.2(6) . . . . ?
C7 C8 C9 C14 -117.1(7) . . . . ?
N2 C8 C9 C10 -51.2(8) . . . . ?
C7 C8 C9 C10 68.5(8) . . . . ?
C14 C9 C10 C11 1.3(9) . . . . ?
C8 C9 C10 C11 175.5(6) . . . . ?
C9 C10 C11 C12 0.0(10) . . . . ?
C10 C11 C12 C13 -1.3(10) . . . . ?
C11 C12 C13 C14 1.4(11) . . . . ?
C10 C9 C14 C13 -1.2(10) . . . . ?
C8 C9 C14 C13 -175.7(6) . . . . ?
C12 C13 C14 C9 -0.1(11) . . . . ?
F1 C15 C16 O1 49.1(6) . . . . ?
F3 C15 C16 O1 176.3(4) . . . . ?
F2 C15 C16 O1 -64.8(5) . . . . ?
F1 C15 C16 C17 -134.0(5) . . . . ?
F3 C15 C16 C17 -6.8(7) . . . . ?
F2 C15 C16 C17 112.0(5) . . . . ?
O1 C16 C17 C18 -1.0(9) . . . . ?
C15 C16 C17 C18 -177.2(5) . . . . ?
C16 C17 C18 O2 -14.0(8) . . . . ?
C16 C17 C18 C19 168.2(5) . . . . ?
O2 C18 C19 C20 -177.5(5) . . . . ?
C17 C18 C19 C20 0.5(8) . . . . ?
O2 C18 C19 C28 12.2(6) . . . . ?
C17 C18 C19 C28 -169.7(5) . . . . ?
C28 C19 C20 C21 2.4(8) . . . . ?
C18 C19 C20 C21 -167.3(5) . . . . ?
C19 C20 C21 C22 -3.9(8) . . . . ?
C20 C21 C22 C23 179.6(5) . . . . ?
C20 C21 C22 C27 3.9(8) . . . . ?
C21 C22 C23 C24 -176.9(5) . . . . ?
C27 C22 C23 C24 -1.2(8) . . . . ?
C22 C23 C24 C25 0.3(8) . . . . ?
C23 C24 C25 C26 -0.1(8) . . . . ?
C24 C25 C26 C27 0.9(8) . . . . ?
C25 C26 C27 C28 178.3(5) . . . . ?
C25 C26 C27 C22 -1.8(8) . . . . ?
C23 C22 C27 C26 1.9(8) . . . . ?
C21 C22 C27 C26 177.6(5) . . . . ?
C23 C22 C27 C28 -178.1(5) . . . . ?
C21 C22 C27 C28 -2.4(8) . . . . ?
C26 C27 C28 C19 -179.0(5) . . . . ?
C22 C27 C28 C19 1.1(8) . . . . ?
C20 C19 C28 C27 -1.0(8) . . . . ?
C18 C19 C28 C27 169.7(5) . . . . ?
F6 C29 C30 O3 -158.0(5) . . . . ?
F4 C29 C30 O3 77.9(6) . . . . ?
F5 C29 C30 O3 -36.7(7) . . . . ?
F6 C29 C30 C31 21.6(8) . . . . ?
F4 C29 C30 C31 -102.4(6) . . . . ?
F5 C29 C30 C31 142.9(5) . . . . ?
O3 C30 C31 C32 -7.2(9) . . . . ?
C29 C30 C31 C32 173.3(5) . . . . ?
C30 C31 C32 O4 -0.8(8) . . . . ?
C30 C31 C32 C33 -174.8(5) . . . . ?
O4 C32 C33 C34 166.2(5) . . . . ?
C31 C32 C33 C34 -19.4(8) . . . . ?
O4 C32 C33 C42 -10.1(7) . . . . ?
C31 C32 C33 C42 164.2(5) . . . . ?
C42 C33 C34 C35 2.3(9) . . . . ?
C32 C33 C34 C35 -174.0(5) . . . . ?
C33 C34 C35 C36 -2.3(9) . . . . ?
C34 C35 C36 C37 -178.9(6) . . . . ?
C34 C35 C36 C41 1.2(8) . . . . ?
C35 C36 C37 C38 -179.0(6) . . . . ?
C41 C36 C37 C38 0.9(9) . . . . ?
C36 C37 C38 C39 0.0(9) . . . . ?
C37 C38 C39 C40 -1.6(9) . . . . ?
C38 C39 C40 C41 2.4(9) . . . . ?
C39 C40 C41 C42 178.5(6) . . . . ?
C39 C40 C41 C36 -1.5(9) . . . . ?
C37 C36 C41 C42 179.9(5) . . . . ?
C35 C36 C41 C42 -0.2(8) . . . . ?
C37 C36 C41 C40 -0.1(8) . . . . ?
C35 C36 C41 C40 179.8(5) . . . . ?
C40 C41 C42 C33 -179.8(5) . . . . ?
C36 C41 C42 C33 0.2(8) . . . . ?
C34 C33 C42 C41 -1.2(8) . . . . ?
C32 C33 C42 C41 175.2(5) . . . . ?
F7 C43 C44 O5 -0.6(9) . . . . ?
F8 C43 C44 O5 -126.8(6) . . . . ?
F9 C43 C44 O5 121.8(6) . . . . ?
F7 C43 C44 C45 170.8(5) . . . . ?
F8 C43 C44 C45 44.6(8) . . . . ?
F9 C43 C44 C45 -66.8(7) . . . . ?
O5 C44 C45 C46 -7.4(9) . . . . ?
C43 C44 C45 C46 -179.1(6) . . . . ?
C44 C45 C46 O6 10.4(9) . . . . ?
C44 C45 C46 C47 -170.9(6) . . . . ?
O6 C46 C47 C48 -10.0(7) . . . . ?
C45 C46 C47 C48 171.3(5) . . . . ?
O6 C46 C47 C56 176.4(4) . . . . ?
C45 C46 C47 C56 -2.3(7) . . . . ?
C56 C47 C48 C49 2.8(7) . . . . ?
C46 C47 C48 C49 -170.7(5) . . . . ?
C47 C48 C49 C50 -4.0(8) . . . . ?
C48 C49 C50 C55 4.0(8) . . . . ?
C48 C49 C50 C51 -177.7(4) . . . . ?
C49 C50 C51 C52 -178.3(4) . . . . ?
C55 C50 C51 C52 0.0(6) . . . . ?
C50 C51 C52 C53 -2.3(7) . . . . ?
C51 C52 C53 C54 3.5(8) . . . . ?
C52 C53 C54 C55 -2.3(8) . . . . ?
C49 C50 C55 C54 179.4(4) . . . . ?
C51 C50 C55 C54 1.1(6) . . . . ?
C49 C50 C55 C56 -2.7(6) . . . . ?
C51 C50 C55 C56 179.0(4) . . . . ?
C53 C54 C55 C50 0.0(8) . . . . ?
C53 C54 C55 C56 -177.9(5) . . . . ?
C50 C55 C56 C47 1.4(7) . . . . ?
C54 C55 C56 C47 179.4(4) . . . . ?
C48 C47 C56 C55 -1.6(6) . . . . ?
C46 C47 C56 C55 171.5(4) . . . . ?
C1 C7 N1 Dy1 173.9(3) . . . . ?
C8 C7 N1 Dy1 42.7(5) . . . . ?
O4 Dy1 N1 C7 175.6(3) . . . . ?
O3 Dy1 N1 C7 -14.7(4) . . . . ?
O1 Dy1 N1 C7 55.8(3) . . . . ?
O6 Dy1 N1 C7 -158.4(3) . . . . ?
O2 Dy1 N1 C7 127.3(3) . . . . ?
O5 Dy1 N1 C7 -90.3(3) . . . . ?
N2 Dy1 N1 C7 -13.5(3) . . . . ?
C9 C8 N2 Dy1 176.1(4) . . . . ?
C7 C8 N2 Dy1 48.8(6) . . . . ?
O4 Dy1 N2 C8 154.3(4) . . . . ?
O3 Dy1 N2 C8 159.6(4) . . . . ?
O1 Dy1 N2 C8 -112.8(4) . . . . ?
O6 Dy1 N2 C8 30.9(4) . . . . ?
O2 Dy1 N2 C8 -73.0(4) . . . . ?
O5 Dy1 N2 C8 59.2(4) . . . . ?
N1 Dy1 N2 C8 -19.5(4) . . . . ?
C17 C16 O1 Dy1 15.1(8) . . . . ?
C15 C16 O1 Dy1 -168.6(3) . . . . ?
O4 Dy1 O1 C16 -84.9(3) . . . . ?
O3 Dy1 O1 C16 -151.8(4) . . . . ?
O6 Dy1 O1 C16 4.0(5) . . . . ?
O2 Dy1 O1 C16 -11.0(3) . . . . ?
O5 Dy1 O1 C16 125.6(3) . . . . ?
N1 Dy1 O1 C16 71.8(3) . . . . ?
N2 Dy1 O1 C16 137.2(4) . . . . ?
C17 C18 O2 Dy1 15.9(7) . . . . ?
C19 C18 O2 Dy1 -166.3(2) . . . . ?
O4 Dy1 O2 C18 108.8(4) . . . . ?
O3 Dy1 O2 C18 53.1(4) . . . . ?
O1 Dy1 O2 C18 -3.8(3) . . . . ?
O6 Dy1 O2 C18 -174.5(4) . . . . ?
O5 Dy1 O2 C18 -144.8(3) . . . . ?
N1 Dy1 O2 C18 -90.4(3) . . . . ?
N2 Dy1 O2 C18 -43.0(4) . . . . ?
C31 C30 O3 Dy1 2.4(9) . . . . ?
C29 C30 O3 Dy1 -178.1(3) . . . . ?
O4 Dy1 O3 C30 5.4(4) . . . . ?
O1 Dy1 O3 C30 118.2(4) . . . . ?
O6 Dy1 O3 C30 -42.3(5) . . . . ?
O2 Dy1 O3 C30 64.8(4) . . . . ?
O5 Dy1 O3 C30 -102.5(4) . . . . ?
N1 Dy1 O3 C30 -169.9(4) . . . . ?
N2 Dy1 O3 C30 -171.1(4) . . . . ?
C31 C32 O4 Dy1 16.0(8) . . . . ?
C33 C32 O4 Dy1 -170.0(3) . . . . ?
O3 Dy1 O4 C32 -15.5(4) . . . . ?
O1 Dy1 O4 C32 -88.5(5) . . . . ?
O6 Dy1 O4 C32 130.0(5) . . . . ?
O2 Dy1 O4 C32 -155.1(5) . . . . ?
O5 Dy1 O4 C32 71.0(5) . . . . ?
N1 Dy1 O4 C32 156.7(4) . . . . ?
N2 Dy1 O4 C32 -10.3(6) . . . . ?
C45 C44 O5 Dy1 22.3(9) . . . . ?
C43 C44 O5 Dy1 -166.5(3) . . . . ?
O4 Dy1 O5 C44 39.8(5) . . . . ?
O3 Dy1 O5 C44 111.2(5) . . . . ?
O1 Dy1 O5 C44 -170.6(5) . . . . ?
O6 Dy1 O5 C44 -24.5(5) . . . . ?
O2 Dy1 O5 C44 -55.6(5) . . . . ?
N1 Dy1 O5 C44 -113.2(5) . . . . ?
N2 Dy1 O5 C44 177.9(5) . . . . ?
C45 C46 O6 Dy1 -27.9(7) . . . . ?
C47 C46 O6 Dy1 153.3(3) . . . . ?
O4 Dy1 O6 C46 -91.0(4) . . . . ?
O3 Dy1 O6 C46 -44.4(4) . . . . ?
O1 Dy1 O6 C46 168.8(4) . . . . ?
O2 Dy1 O6 C46 -176.4(4) . . . . ?
O5 Dy1 O6 C46 26.4(4) . . . . ?
N1 Dy1 O6 C46 100.4(4) . . . . ?
N2 Dy1 O6 C46 55.6(4) . . . . ?
